data_7128568
loop_
_publ_author_name
'Pocock, Ian A.'
'Alotaibi, Alya M.'
'Jagdev, Kesar'
'Prior, Connor'
'Burgess, Gregory R.'
'Male, Louise'
'Grainger, Richard S.'

_publ_section_title
;
 Direct formation of 4,5-disubstituted carbazoles via regioselective
 dilithiation.
;
_journal_issue 59
_journal_name_full 'Chemical communications (Cambridge, England)'
_journal_page_first 7252
_journal_page_last 7255
_journal_paper_doi 10.1039/d1cc02892h
_journal_volume 57
_journal_year 2021
_chemical_formula_moiety 'C21 H29 N Si'
_chemical_formula_sum 'C21 H29 N Si'
_chemical_formula_weight 323.54
_space_group_crystal_system monoclinic
_space_group_IT_number 14
_space_group_name_Hall '-P 2ybc'
_space_group_name_H-M_alt 'P 1 21/c 1'
_atom_sites_solution_hydrogens geom
_atom_sites_solution_primary dual
_audit_creation_date 2019-04-16
_audit_creation_method
;
Olex2 1.2
(compiled 2018.05.29 svn.r3508 for OlexSys, GUI svn.r5506)
;
_audit_update_record
;
2021-04-25 deposited with the CCDC.	2021-06-18 downloaded from the CCDC.
;
_cell_angle_alpha 90
_cell_angle_beta 98.469(4)
_cell_angle_gamma 90
_cell_formula_units_Z 4
_cell_length_a 9.3498(4)
_cell_length_b 7.3678(3)
_cell_length_c 27.1186(10)
_cell_measurement_reflns_used 2794
_cell_measurement_temperature 100.01(10)
_cell_measurement_theta_max 73.8550
_cell_measurement_theta_min 4.7460
_cell_volume 1847.76(13)
_computing_cell_refinement 'CrysAlisPro 1.171.39.46 (Rigaku OD, 2018)'
_computing_data_collection 'CrysAlisPro 1.171.39.46 (Rigaku OD, 2018)'
_computing_data_reduction 'CrysAlisPro 1.171.39.46 (Rigaku OD, 2018)'
_computing_molecular_graphics 'Olex2 (Dolomanov et al., 2009)'
_computing_publication_material 'Olex2 (Dolomanov et al., 2009)'
_computing_structure_refinement 'ShelXL (Sheldrick, 2015)'
_computing_structure_solution 'ShelXT (Sheldrick, 2015)'
_diffrn_ambient_environment N~2~
_diffrn_ambient_temperature 100.01(10)
_diffrn_detector 'CCD plate'
_diffrn_detector_area_resol_mean 5.1768
_diffrn_detector_type Atlas
_diffrn_measured_fraction_theta_full 0.998
_diffrn_measured_fraction_theta_max 0.994
_diffrn_measurement_details
;
List of Runs (angles in degrees, time in seconds):

  # Type    Start    End  Width  t~exp~   \w     \q     \k     \f   Frames
#--------------------------------------------------------------------------
  1  \w   -110.00 -17.00   1.00    7.62    --  -42.31 -57.00-120.00   93
  2  \w   -103.00 -23.00   1.00    7.62    --  -42.31 -77.00   0.00   80
  3  \w    -25.00   2.00   1.00    7.62    --   42.31 -77.00 120.00   27
  4  \w     31.00  74.00   1.00    7.62    --   42.31 -77.00 120.00   43
  5  \w     66.00 119.00   1.00   30.48    --  106.63  15.00-150.00   53
  6  \w     84.00 176.00   1.00   30.48    --  106.63  30.00  90.00   92
  7  \w     33.00  97.00   1.00   30.48    --  106.63 -98.00 176.00   64
  8  \w     84.00 178.00   1.00   30.48    --  106.63  30.00  30.00   94
  9  \w     38.00 131.00   1.00   30.48    --  106.63 -45.00 150.00   93
;
_diffrn_measurement_device 'four-circle diffractometer'
_diffrn_measurement_device_type 'SuperNova, Dual, Cu at home/near, Atlas'
_diffrn_measurement_method '\w scans'
_diffrn_orient_matrix_type 'CrysAlisPro convention (1999,Acta A55,543-557)'
_diffrn_orient_matrix_UB_11 -0.1374101000
_diffrn_orient_matrix_UB_12 0.0561112000
_diffrn_orient_matrix_UB_13 -0.0352213000
_diffrn_orient_matrix_UB_21 0.0922215000
_diffrn_orient_matrix_UB_22 0.0441556000
_diffrn_orient_matrix_UB_23 -0.0410628000
_diffrn_orient_matrix_UB_31 -0.0185080000
_diffrn_orient_matrix_UB_32 -0.1966202000
_diffrn_orient_matrix_UB_33 -0.0192866000
_diffrn_radiation_monochromator mirror
_diffrn_radiation_probe x-ray
_diffrn_radiation_type CuK\a
_diffrn_radiation_wavelength 1.54184
_diffrn_reflns_av_R_equivalents 0.0354
_diffrn_reflns_av_unetI/netI 0.0476
_diffrn_reflns_Laue_measured_fraction_full 0.998
_diffrn_reflns_Laue_measured_fraction_max 0.994
_diffrn_reflns_limit_h_max 10
_diffrn_reflns_limit_h_min -11
_diffrn_reflns_limit_k_max 6
_diffrn_reflns_limit_k_min -8
_diffrn_reflns_limit_l_max 33
_diffrn_reflns_limit_l_min -23
_diffrn_reflns_number 6721
_diffrn_reflns_point_group_measured_fraction_full 0.998
_diffrn_reflns_point_group_measured_fraction_max 0.994
_diffrn_reflns_theta_full 67.684
_diffrn_reflns_theta_max 70.051
_diffrn_reflns_theta_min 4.782
_diffrn_source 'micro-focus sealed X-ray tube'
_diffrn_source_type 'SuperNova (Cu) X-ray Source'
_exptl_absorpt_coefficient_mu 1.093
_exptl_absorpt_correction_T_max 1.000
_exptl_absorpt_correction_T_min 0.849
_exptl_absorpt_correction_type gaussian
_exptl_absorpt_process_details
;
CrysAlisPro 1.171.39.46 (Rigaku Oxford Diffraction, 2018)
Numerical absorption correction based on gaussian integration over
			a multifaceted crystal model
Empirical absorption correction using spherical harmonics,
 implemented in SCALE3 ABSPACK scaling algorithm.
;
_exptl_crystal_colour colourless
_exptl_crystal_colour_primary colourless
_exptl_crystal_density_diffrn 1.163
_exptl_crystal_description needle
_exptl_crystal_F_000 704
_exptl_crystal_size_max 0.241
_exptl_crystal_size_mid 0.049
_exptl_crystal_size_min 0.031
_refine_diff_density_max 0.383
_refine_diff_density_min -0.498
_refine_diff_density_rms 0.060
_refine_ls_extinction_method none
_refine_ls_goodness_of_fit_ref 1.052
_refine_ls_hydrogen_treatment constr
_refine_ls_matrix_type full
_refine_ls_number_parameters 225
_refine_ls_number_reflns 3490
_refine_ls_number_restraints 0
_refine_ls_restrained_S_all 1.052
_refine_ls_R_factor_all 0.0679
_refine_ls_R_factor_gt 0.0581
_refine_ls_shift/su_max 0.001
_refine_ls_shift/su_mean 0.000
_refine_ls_structure_factor_coef Fsqd
_refine_ls_weighting_details 'w=1/[\s^2^(Fo^2^)+(0.0552P)^2^+2.3546P] where P=(Fo^2^+2Fc^2^)/3'
_refine_ls_weighting_scheme calc
_refine_ls_wR_factor_gt 0.1456
_refine_ls_wR_factor_ref 0.1522
_reflns_Friedel_coverage 0.000
_reflns_number_gt 2932
_reflns_number_total 3490
_reflns_threshold_expression 'I > 2\s(I)'
_cod_data_source_file d1cc02892h2.cif
_cod_data_source_block 1a
_cod_depositor_comments 'Adding full bibliography for 7128568--7128575.cif.'
_cod_original_cell_volume 1847.76(12)
_cod_database_code 7128568
_shelx_shelxl_version_number 2018/3
_chemical_oxdiff_formula 'C21 H29 Si1 N1'
_shelx_space_group_comment
;
The symmetry employed for this shelxl refinement is uniquely defined
by the following loop, which should always be used as a source of
symmetry information in preference to the above space-group names.
They are only intended as comments.
;
_reflns_odcompleteness_completeness 99.86
_reflns_odcompleteness_iscentric 1
_reflns_odcompleteness_theta 66.97
_olex2_refinement_description
;
1. Fixed Uiso
 At 1.2 times of:
  All C(H) groups, All C(H,H) groups
 At 1.5 times of:
  All C(H,H,H) groups
2. Others
 Sof(H20A)=Sof(C22')=Sof(H22D)=Sof(H22E)=Sof(H22F)=1-FVAR(1)
 Sof(H20)=Sof(C22)=Sof(H22A)=Sof(H22B)=Sof(H22C)=FVAR(1)
3.a Ternary CH refined with riding coordinates:
 C14(H14), C17(H17), C20(H20), C20(H20A)
3.b Aromatic/amide H refined with riding coordinates:
 C1(H1), C2(H2), C3(H3), C4(H4), C5(H5), C6(H6), C7(H7), C8(H8)
3.c Idealised Me refined as rotating group:
 C15(H15A,H15B,H15C), C16(H16A,H16B,H16C), C18(H18A,H18B,H18C), C19(H19A,H19B,
 H19C), C21(H21A,H21B,H21C), C22(H22A,H22B,H22C), C22'(H22D,H22E,H22F)
;
_olex2_submission_special_instructions 'No special instructions were received'
_oxdiff_exptl_absorpt_empirical_details
;
Empirical correction (ABSPACK) includes:
- Absorption correction using spherical harmonics
- Frame scaling
;
_oxdiff_exptl_absorpt_empirical_full_max 2.499
_oxdiff_exptl_absorpt_empirical_full_min 0.652

loop_
_space_group_symop_operation_xyz
'x, y, z'
'-x, y+1/2, -z+1/2'
'-x, -y, -z'
'x, -y-1/2, z-1/2'

loop_
_atom_site_label
_atom_site_type_symbol
_atom_site_fract_x
_atom_site_fract_y
_atom_site_fract_z
_atom_site_U_iso_or_equiv
_atom_site_adp_type
_atom_site_occupancy
_atom_site_site_symmetry_order
_atom_site_calc_flag
_atom_site_refinement_flags_posn
_atom_site_refinement_flags_adp
_atom_site_refinement_flags_occupancy
_atom_site_disorder_assembly
_atom_site_disorder_group
C1 C -0.0927(3) 0.2438(4) 0.38799(10) 0.0331(6) Uani 1 1 d . . . . .
H1 H -0.075354 0.173245 0.416693 0.040 Uiso 1 1 calc R . . . .
C2 C -0.2206(3) 0.3383(4) 0.37634(11) 0.0376(7) Uani 1 1 d . . . . .
H2 H -0.288794 0.332406 0.398041 0.045 Uiso 1 1 calc R . . . .
C3 C -0.2511(3) 0.4424(4) 0.33315(11) 0.0371(7) Uani 1 1 d . . . . .
H3 H -0.339421 0.501844 0.325951 0.044 Uiso 1 1 calc R . . . .
C4 C -0.1500(3) 0.4571(4) 0.30112(10) 0.0317(6) Uani 1 1 d . . . . .
H4 H -0.169011 0.526929 0.272344 0.038 Uiso 1 1 calc R . . . .
C5 C 0.1424(3) 0.4432(4) 0.24549(10) 0.0338(6) Uani 1 1 d . . . . .
H5 H 0.073998 0.512768 0.225431 0.041 Uiso 1 1 calc R . . . .
C6 C 0.2797(4) 0.4204(4) 0.23317(10) 0.0396(7) Uani 1 1 d . . . . .
H6 H 0.303803 0.473544 0.204384 0.048 Uiso 1 1 calc R . . . .
C7 C 0.3825(3) 0.3174(4) 0.26396(10) 0.0363(6) Uani 1 1 d . . . . .
H7 H 0.474983 0.305356 0.255616 0.044 Uiso 1 1 calc R . . . .
C8 C 0.3498(3) 0.2333(4) 0.30648(10) 0.0310(6) Uani 1 1 d . . . . .
H8 H 0.419224 0.165637 0.326659 0.037 Uiso 1 1 calc R . . . .
C10 C 0.0102(3) 0.2565(3) 0.35565(9) 0.0242(5) Uani 1 1 d . . . . .
C11 C -0.0186(3) 0.3652(3) 0.31261(9) 0.0248(5) Uani 1 1 d . . . . .
C12 C 0.1084(3) 0.3603(3) 0.28847(9) 0.0251(5) Uani 1 1 d . . . . .
C13 C 0.2103(3) 0.2519(3) 0.31852(8) 0.0235(5) Uani 1 1 d . . . . .
C14 C 0.1032(3) -0.1074(4) 0.43611(10) 0.0303(6) Uani 1 1 d . . . . .
H14 H 0.039920 -0.021959 0.450276 0.036 Uiso 1 1 calc R . . . .
C15 C 0.0057(4) -0.2275(5) 0.39912(12) 0.0462(8) Uani 1 1 d . . . . .
H15A H -0.043941 -0.153561 0.372867 0.069 Uiso 1 1 calc GR . . . .
H15B H -0.063780 -0.288136 0.416122 0.069 Uiso 1 1 calc GR . . . .
H15C H 0.063626 -0.316042 0.385220 0.069 Uiso 1 1 calc GR . . . .
C16 C 0.1813(4) -0.2209(4) 0.47979(12) 0.0439(7) Uani 1 1 d . . . . .
H16A H 0.243301 -0.308122 0.467268 0.066 Uiso 1 1 calc GR . . . .
H16B H 0.111119 -0.283063 0.496103 0.066 Uiso 1 1 calc GR . . . .
H16C H 0.238203 -0.142268 0.503179 0.066 Uiso 1 1 calc GR . . . .
C17 C 0.3371(3) 0.1850(4) 0.45690(9) 0.0274(5) Uani 1 1 d . . . . .
H17 H 0.405333 0.109293 0.478845 0.033 Uiso 1 1 calc R . . . .
C18 C 0.2345(3) 0.2729(4) 0.48890(9) 0.0291(6) Uani 1 1 d . . . . .
H18A H 0.162000 0.341053 0.467955 0.044 Uiso 1 1 calc GR . . . .
H18B H 0.288231 0.352528 0.512823 0.044 Uiso 1 1 calc GR . . . .
H18C H 0.188971 0.180168 0.506019 0.044 Uiso 1 1 calc GR . . . .
C19 C 0.4245(3) 0.3323(5) 0.43486(11) 0.0461(8) Uani 1 1 d . . . . .
H19A H 0.491431 0.276492 0.415864 0.069 Uiso 1 1 calc GR . . . .
H19B H 0.476706 0.402834 0.461358 0.069 Uiso 1 1 calc GR . . . .
H19C H 0.359999 0.409910 0.413550 0.069 Uiso 1 1 calc GR . . . .
C20 C 0.3619(4) -0.1386(4) 0.38205(10) 0.0391(7) Uani 1 1 d . . . . .
H20 H 0.349603 -0.244267 0.402980 0.047 Uiso 0.84(2) 1 calc R . P A 1
H20A H 0.315669 -0.238740 0.397529 0.047 Uiso 0.16(2) 1 calc R . P A 2
C21 C 0.3113(4) -0.2146(4) 0.33034(11) 0.0427(7) Uani 1 1 d . . . . .
H21A H 0.208495 -0.232763 0.326050 0.064 Uiso 1 1 calc GR . . . .
H21B H 0.358498 -0.328421 0.326617 0.064 Uiso 1 1 calc GR . . . .
H21C H 0.334788 -0.130657 0.305679 0.064 Uiso 1 1 calc GR . . . .
C22 C 0.5253(5) -0.1104(12) 0.3930(2) 0.0393(17) Uani 0.84(2) 1 d . . P A 1
H22A H 0.552875 -0.014924 0.372224 0.059 Uiso 0.84(2) 1 calc GR . P A 1
H22B H 0.573618 -0.220616 0.386266 0.059 Uiso 0.84(2) 1 calc GR . P A 1
H22C H 0.552065 -0.077864 0.427403 0.059 Uiso 0.84(2) 1 calc GR . P A 1
C22' C 0.502(3) -0.184(5) 0.4105(17) 0.053(9) Uani 0.16(2) 1 d . . P A 2
H22D H 0.551503 -0.074162 0.422163 0.080 Uiso 0.16(2) 1 calc GR . P A 2
H22E H 0.558974 -0.248639 0.389555 0.080 Uiso 0.16(2) 1 calc GR . P A 2
H22F H 0.488448 -0.258141 0.438478 0.080 Uiso 0.16(2) 1 calc GR . P A 2
N1 N 0.1501(2) 0.1793(3) 0.35913(7) 0.0234(4) Uani 1 1 d . . . . .
Si1 Si 0.23876(7) 0.03301(9) 0.40689(2) 0.02279(19) Uani 1 1 d . . . . .

loop_
_atom_site_aniso_label
_atom_site_aniso_U_11
_atom_site_aniso_U_22
_atom_site_aniso_U_33
_atom_site_aniso_U_23
_atom_site_aniso_U_13
_atom_site_aniso_U_12
C1 0.0293(13) 0.0368(15) 0.0340(14) 0.0032(12) 0.0077(11) -0.0009(12)
C2 0.0245(13) 0.0426(16) 0.0473(16) -0.0036(13) 0.0109(12) -0.0018(12)
C3 0.0248(13) 0.0364(15) 0.0470(16) -0.0095(13) -0.0046(11) 0.0038(12)
C4 0.0356(14) 0.0263(13) 0.0293(13) -0.0054(10) -0.0084(11) 0.0029(11)
C5 0.0530(17) 0.0248(13) 0.0230(12) 0.0009(10) 0.0029(11) -0.0016(12)
C6 0.062(2) 0.0336(15) 0.0271(13) -0.0049(11) 0.0194(13) -0.0148(14)
C7 0.0359(15) 0.0429(16) 0.0329(14) -0.0106(12) 0.0144(11) -0.0137(13)
C8 0.0295(13) 0.0351(14) 0.0290(13) -0.0063(11) 0.0061(10) -0.0034(11)
C10 0.0221(11) 0.0252(12) 0.0248(11) -0.0024(10) 0.0014(9) -0.0028(10)
C11 0.0289(13) 0.0205(12) 0.0230(11) -0.0029(9) -0.0023(9) -0.0018(10)
C12 0.0327(13) 0.0208(11) 0.0209(11) -0.0027(9) 0.0007(9) -0.0030(10)
C13 0.0276(12) 0.0231(12) 0.0198(11) -0.0032(9) 0.0035(9) -0.0048(10)
C14 0.0385(15) 0.0248(13) 0.0278(13) -0.0023(10) 0.0052(11) -0.0020(11)
C15 0.058(2) 0.0423(17) 0.0411(16) -0.0106(14) 0.0178(14) -0.0230(16)
C16 0.061(2) 0.0309(15) 0.0418(16) 0.0101(13) 0.0131(14) 0.0026(14)
C17 0.0255(12) 0.0330(14) 0.0228(11) -0.0050(10) 0.0009(9) -0.0004(11)
C18 0.0336(14) 0.0271(13) 0.0266(12) -0.0046(10) 0.0040(10) -0.0006(11)
C19 0.0412(17) 0.060(2) 0.0403(16) -0.0218(15) 0.0158(13) -0.0249(16)
C20 0.0510(18) 0.0375(16) 0.0288(14) -0.0013(12) 0.0053(12) 0.0108(14)
C21 0.058(2) 0.0372(16) 0.0349(15) -0.0101(13) 0.0122(13) 0.0059(14)
C22 0.042(2) 0.049(4) 0.027(2) 0.001(2) 0.0035(15) 0.019(2)
C22' 0.064(16) 0.030(14) 0.07(2) 0.011(13) 0.017(14) 0.025(12)
N1 0.0227(10) 0.0269(10) 0.0207(9) 0.0034(8) 0.0030(7) 0.0002(8)
Si1 0.0279(4) 0.0217(3) 0.0185(3) -0.0009(2) 0.0024(2) 0.0019(3)

loop_
_atom_type_symbol
_atom_type_description
_atom_type_scat_dispersion_real
_atom_type_scat_dispersion_imag
_atom_type_scat_source
C C 0.0181 0.0091 'International Tables Vol C Tables 4.2.6.8 and 6.1.1.4'
H H 0.0000 0.0000 'International Tables Vol C Tables 4.2.6.8 and 6.1.1.4'
N N 0.0311 0.0180 'International Tables Vol C Tables 4.2.6.8 and 6.1.1.4'
Si Si 0.2541 0.3302 'International Tables Vol C Tables 4.2.6.8 and 6.1.1.4'

loop_
_exptl_crystal_face_index_h
_exptl_crystal_face_index_k
_exptl_crystal_face_index_l
_exptl_crystal_face_perp_dist
-6 0 -3 0.0331
6 0 3 0.0061
0 -5 -6 0.0978
0 5 5 0.1244
0 0 18 0.0154
0 0 -18 0.0154
-4 -3 10 0.0780
-4 0 14 0.0316

loop_
_geom_angle_atom_site_label_1
_geom_angle_atom_site_label_2
_geom_angle_atom_site_label_3
_geom_angle
_geom_angle_site_symmetry_1
_geom_angle_site_symmetry_3
_geom_angle_publ_flag
C2 C1 H1 120.8 . . ?
C2 C1 C10 118.4(3) . . ?
C10 C1 H1 120.8 . . ?
C1 C2 H2 118.9 . . ?
C1 C2 C3 122.2(3) . . ?
C3 C2 H2 118.9 . . ?
C2 C3 H3 120.1 . . ?
C4 C3 C2 119.9(3) . . ?
C4 C3 H3 120.1 . . ?
C3 C4 H4 120.5 . . ?
C3 C4 C11 118.9(3) . . ?
C11 C4 H4 120.5 . . ?
C6 C5 H5 120.6 . . ?
C6 C5 C12 118.9(3) . . ?
C12 C5 H5 120.6 . . ?
C5 C6 H6 120.0 . . ?
C5 C6 C7 120.1(3) . . ?
C7 C6 H6 120.0 . . ?
C6 C7 H7 119.2 . . ?
C8 C7 C6 121.6(3) . . ?
C8 C7 H7 119.2 . . ?
C7 C8 H8 120.7 . . ?
C7 C8 C13 118.7(3) . . ?
C13 C8 H8 120.7 . . ?
C1 C10 C11 119.5(2) . . ?
C1 C10 N1 130.2(2) . . ?
C11 C10 N1 110.2(2) . . ?
C4 C11 C10 121.0(2) . . ?
C4 C11 C12 132.0(2) . . ?
C10 C11 C12 107.0(2) . . ?
C5 C12 C11 132.4(2) . . ?
C5 C12 C13 121.0(3) . . ?
C13 C12 C11 106.6(2) . . ?
C8 C13 C12 119.8(2) . . ?
C8 C13 N1 129.6(2) . . ?
C12 C13 N1 110.6(2) . . ?
C15 C14 H14 107.0 . . ?
C15 C14 C16 111.0(2) . . ?
C15 C14 Si1 114.26(19) . . ?
C16 C14 H14 107.0 . . ?
C16 C14 Si1 110.2(2) . . ?
Si1 C14 H14 107.0 . . ?
C14 C15 H15A 109.5 . . ?
C14 C15 H15B 109.5 . . ?
C14 C15 H15C 109.5 . . ?
H15A C15 H15B 109.5 . . ?
H15A C15 H15C 109.5 . . ?
H15B C15 H15C 109.5 . . ?
C14 C16 H16A 109.5 . . ?
C14 C16 H16B 109.5 . . ?
C14 C16 H16C 109.5 . . ?
H16A C16 H16B 109.5 . . ?
H16A C16 H16C 109.5 . . ?
H16B C16 H16C 109.5 . . ?
C18 C17 H17 107.6 . . ?
C18 C17 C19 109.7(2) . . ?
C18 C17 Si1 112.26(18) . . ?
C19 C17 H17 107.6 . . ?
C19 C17 Si1 111.77(18) . . ?
Si1 C17 H17 107.6 . . ?
C17 C18 H18A 109.5 . . ?
C17 C18 H18B 109.5 . . ?
C17 C18 H18C 109.5 . . ?
H18A C18 H18B 109.5 . . ?
H18A C18 H18C 109.5 . . ?
H18B C18 H18C 109.5 . . ?
C17 C19 H19A 109.5 . . ?
C17 C19 H19B 109.5 . . ?
C17 C19 H19C 109.5 . . ?
H19A C19 H19B 109.5 . . ?
H19A C19 H19C 109.5 . . ?
H19B C19 H19C 109.5 . . ?
C21 C20 H20 101.2 . . ?
C21 C20 H20A 91.2 . . ?
C21 C20 C22 113.4(3) . . ?
C21 C20 Si1 116.8(2) . . ?
C22 C20 H20 101.2 . . ?
C22 C20 Si1 118.8(3) . . ?
C22' C20 H20A 91.2 . . ?
C22' C20 C21 122.5(13) . . ?
C22' C20 Si1 120.6(12) . . ?
Si1 C20 H20 101.2 . . ?
Si1 C20 H20A 91.2 . . ?
C20 C21 H21A 109.5 . . ?
C20 C21 H21B 109.5 . . ?
C20 C21 H21C 109.5 . . ?
H21A C21 H21B 109.5 . . ?
H21A C21 H21C 109.5 . . ?
H21B C21 H21C 109.5 . . ?
C20 C22 H22A 109.5 . . ?
C20 C22 H22B 109.5 . . ?
C20 C22 H22C 109.5 . . ?
H22A C22 H22B 109.5 . . ?
H22A C22 H22C 109.5 . . ?
H22B C22 H22C 109.5 . . ?
C20 C22' H22D 109.5 . . ?
C20 C22' H22E 109.5 . . ?
C20 C22' H22F 109.5 . . ?
H22D C22' H22E 109.5 . . ?
H22D C22' H22F 109.5 . . ?
H22E C22' H22F 109.5 . . ?
C10 N1 Si1 127.86(17) . . ?
C13 N1 C10 105.41(19) . . ?
C13 N1 Si1 126.60(17) . . ?
C14 Si1 C20 105.20(14) . . ?
C17 Si1 C14 107.92(11) . . ?
C17 Si1 C20 113.14(13) . . ?
N1 Si1 C14 111.32(11) . . ?
N1 Si1 C17 106.66(11) . . ?
N1 Si1 C20 112.59(11) . . ?

loop_
_geom_bond_atom_site_label_1
_geom_bond_atom_site_label_2
_geom_bond_distance
_geom_bond_site_symmetry_2
_geom_bond_publ_flag
C1 H1 0.9300 . ?
C1 C2 1.380(4) . ?
C1 C10 1.397(4) . ?
C2 H2 0.9300 . ?
C2 C3 1.394(4) . ?
C3 H3 0.9300 . ?
C3 C4 1.379(4) . ?
C4 H4 0.9300 . ?
C4 C11 1.397(4) . ?
C5 H5 0.9300 . ?
C5 C6 1.384(4) . ?
C5 C12 1.394(4) . ?
C6 H6 0.9300 . ?
C6 C7 1.400(5) . ?
C7 H7 0.9300 . ?
C7 C8 1.382(4) . ?
C8 H8 0.9300 . ?
C8 C13 1.397(4) . ?
C10 C11 1.409(3) . ?
C10 N1 1.416(3) . ?
C11 C12 1.438(4) . ?
C12 C13 1.407(3) . ?
C13 N1 1.413(3) . ?
C14 H14 0.9800 . ?
C14 C15 1.533(4) . ?
C14 C16 1.543(4) . ?
C14 Si1 1.898(3) . ?
C15 H15A 0.9600 . ?
C15 H15B 0.9600 . ?
C15 H15C 0.9600 . ?
C16 H16A 0.9600 . ?
C16 H16B 0.9600 . ?
C16 H16C 0.9600 . ?
C17 H17 0.9800 . ?
C17 C18 1.529(4) . ?
C17 C19 1.532(4) . ?
C17 Si1 1.890(2) . ?
C18 H18A 0.9600 . ?
C18 H18B 0.9600 . ?
C18 H18C 0.9600 . ?
C19 H19A 0.9600 . ?
C19 H19B 0.9600 . ?
C19 H19C 0.9600 . ?
C20 H20 0.9800 . ?
C20 H20A 0.9800 . ?
C20 C21 1.519(4) . ?
C20 C22 1.527(6) . ?
C20 C22' 1.46(3) . ?
C20 Si1 1.899(3) . ?
C21 H21A 0.9600 . ?
C21 H21B 0.9600 . ?
C21 H21C 0.9600 . ?
C22 H22A 0.9600 . ?
C22 H22B 0.9600 . ?
C22 H22C 0.9600 . ?
C22' H22D 0.9600 . ?
C22' H22E 0.9600 . ?
C22' H22F 0.9600 . ?
N1 Si1 1.792(2) . ?

loop_
_geom_torsion_atom_site_label_1
_geom_torsion_atom_site_label_2
_geom_torsion_atom_site_label_3
_geom_torsion_atom_site_label_4
_geom_torsion
_geom_torsion_site_symmetry_1
_geom_torsion_site_symmetry_2
_geom_torsion_site_symmetry_3
_geom_torsion_site_symmetry_4
_geom_torsion_publ_flag
C1 C2 C3 C4 -1.7(4) . . . . ?
C1 C10 C11 C4 -1.6(4) . . . . ?
C1 C10 C11 C12 176.8(2) . . . . ?
C1 C10 N1 C13 -174.5(3) . . . . ?
C1 C10 N1 Si1 1.6(4) . . . . ?
C2 C1 C10 C11 0.4(4) . . . . ?
C2 C1 C10 N1 178.0(3) . . . . ?
C2 C3 C4 C11 0.5(4) . . . . ?
C3 C4 C11 C10 1.1(4) . . . . ?
C3 C4 C11 C12 -176.8(3) . . . . ?
C4 C11 C12 C5 -0.8(5) . . . . ?
C4 C11 C12 C13 176.8(3) . . . . ?
C5 C6 C7 C8 1.4(4) . . . . ?
C5 C12 C13 C8 2.9(4) . . . . ?
C5 C12 C13 N1 -178.6(2) . . . . ?
C6 C5 C12 C11 176.1(3) . . . . ?
C6 C5 C12 C13 -1.3(4) . . . . ?
C6 C7 C8 C13 0.2(4) . . . . ?
C7 C8 C13 C12 -2.3(4) . . . . ?
C7 C8 C13 N1 179.5(2) . . . . ?
C8 C13 N1 C10 174.2(3) . . . . ?
C8 C13 N1 Si1 -2.0(4) . . . . ?
C10 C1 C2 C3 1.3(4) . . . . ?
C10 C11 C12 C5 -178.9(3) . . . . ?
C10 C11 C12 C13 -1.3(3) . . . . ?
C10 N1 Si1 C14 28.9(2) . . . . ?
C10 N1 Si1 C17 -88.6(2) . . . . ?
C10 N1 Si1 C20 146.8(2) . . . . ?
C11 C10 N1 C13 3.3(3) . . . . ?
C11 C10 N1 Si1 179.40(17) . . . . ?
C11 C12 C13 C8 -175.1(2) . . . . ?
C11 C12 C13 N1 3.5(3) . . . . ?
C12 C5 C6 C7 -0.8(4) . . . . ?
C12 C13 N1 C10 -4.2(3) . . . . ?
C12 C13 N1 Si1 179.66(16) . . . . ?
C13 N1 Si1 C14 -155.7(2) . . . . ?
C13 N1 Si1 C17 86.8(2) . . . . ?
C13 N1 Si1 C20 -37.9(2) . . . . ?
C15 C14 Si1 C17 175.3(2) . . . . ?
C15 C14 Si1 C20 -63.6(2) . . . . ?
C15 C14 Si1 N1 58.6(2) . . . . ?
C16 C14 Si1 C17 -58.9(2) . . . . ?
C16 C14 Si1 C20 62.2(2) . . . . ?
C16 C14 Si1 N1 -175.60(18) . . . . ?
C18 C17 Si1 C14 -43.7(2) . . . . ?
C18 C17 Si1 C20 -159.71(19) . . . . ?
C18 C17 Si1 N1 76.0(2) . . . . ?
C19 C17 Si1 C14 -167.5(2) . . . . ?
C19 C17 Si1 C20 76.6(2) . . . . ?
C19 C17 Si1 N1 -47.7(2) . . . . ?
C21 C20 Si1 C14 85.3(3) . . . . ?
C21 C20 Si1 C17 -157.1(2) . . . . ?
C21 C20 Si1 N1 -36.1(3) . . . . ?
C22 C20 Si1 C14 -133.1(4) . . . . ?
C22 C20 Si1 C17 -15.5(4) . . . . ?
C22 C20 Si1 N1 105.5(4) . . . . ?
C22' C20 Si1 C14 -99(2) . . . . ?
C22' C20 Si1 C17 19(2) . . . . ?
C22' C20 Si1 N1 140(2) . . . . ?
N1 C10 C11 C4 -179.6(2) . . . . ?
N1 C10 C11 C12 -1.3(3) . . . . ?

loop_
_exptl_oxdiff_crystal_face_indexfrac_h
_exptl_oxdiff_crystal_face_indexfrac_k
_exptl_oxdiff_crystal_face_indexfrac_l
_exptl_oxdiff_crystal_face_x
_exptl_oxdiff_crystal_face_y
_exptl_oxdiff_crystal_face_z
-6.0003 0.0026 -2.9922 0.9300 -0.4304 0.1683
6.0003 -0.0026 2.9922 -0.9300 0.4304 -0.1683
-0.0149 -4.9934 -6.0029 -0.0667 0.0246 1.0979
0.0148 4.9943 5.0033 0.1020 0.0164 -1.0788
0.0024 -0.0164 17.9932 -0.6350 -0.7394 -0.3439
-0.0024 0.0164 -17.9932 0.6350 0.7394 0.3439
-4.0071 -3.0085 9.9976 0.0297 -0.9129 0.4729
-3.9981 -0.0128 13.9992 0.0556 -0.9441 -0.1935
